data_7106392
loop_
_publ_author_name
'Igor O. Koshevoy'
'Chia-Li Lin'
'Antti J. Karttunen'
'Matti Haukka'
'Chun-Wei Shih'
'Pi-Tai Chou'
'Sergey P. Tunik'
'Tapani A. Pakkanen'

_publ_section_title
;
 Octanuclear gold(I) alkynyl-diphosphine clusters showing thermochromic
 luminescence
;
_journal_name_full Chem.Commun.
_journal_page_first 5533
_journal_paper_doi 10.1039/c1cc11352f
_journal_volume 47
_journal_year 2011
_chemical_formula_moiety 'C88 H94 Au8 P4, 2(Cl O4)'
_chemical_formula_sum 'C88 H94 Au8 Cl2 O8 P4'
_chemical_formula_weight 3050.14
_chemical_name_systematic
;
?
;
_space_group_IT_number 2
_symmetry_cell_setting triclinic
_symmetry_space_group_name_Hall '-P 1'
_symmetry_space_group_name_H-M 'P -1'
_atom_sites_solution_hydrogens geom
_atom_sites_solution_primary direct
_atom_sites_solution_secondary difmap
_audit_creation_method SHELXL-97
_cell_angle_alpha 106.781(3)
_cell_angle_beta 95.591(3)
_cell_angle_gamma 111.261(2)
_cell_formula_units_Z 2
_cell_length_a 13.0014(7)
_cell_length_b 17.4798(10)
_cell_length_c 23.2057(19)
_cell_measurement_reflns_used 9229
_cell_measurement_temperature 100(2)
_cell_measurement_theta_max 27.53
_cell_measurement_theta_min 2.48
_cell_volume 4583.2(5)
_computing_cell_refinement 'SAINT (Bruker AXS, 2009)'
_computing_data_collection 'APEX2 (Bruker AXS, 2010)'
_computing_data_reduction 'SAINT (Bruker AXS, 2009)'
_computing_molecular_graphics 'Diamond v.3.2e (Brandenburg, 2010)'
_computing_publication_material 'SHELXL-97 (Sheldrick, 2008)'
_computing_structure_refinement 'SHELXL-97 (Sheldrick, 2008)'
_computing_structure_solution 'SHELXS-97 (Sheldrick, 2008)'
_diffrn_ambient_temperature 100(2)
_diffrn_detector_area_resol_mean 16
_diffrn_measured_fraction_theta_full 0.994
_diffrn_measured_fraction_theta_max 0.994
_diffrn_measurement_device '62mm x 62mm CCD camera on \k-goniostat'
_diffrn_measurement_device_type 'Bruker KAPPA APEX II DUO CCD'
_diffrn_measurement_method '\f scans and \w scans with \k offset'
_diffrn_radiation_monochromator 'curved graphite crystal'
_diffrn_radiation_source 'fine-focus sealed tube'
_diffrn_radiation_type MoK\a
_diffrn_radiation_wavelength 0.71073
_diffrn_reflns_av_R_equivalents 0.0276
_diffrn_reflns_av_sigmaI/netI 0.0342
_diffrn_reflns_limit_h_max 16
_diffrn_reflns_limit_h_min -16
_diffrn_reflns_limit_k_max 22
_diffrn_reflns_limit_k_min -22
_diffrn_reflns_limit_l_max 29
_diffrn_reflns_limit_l_min -28
_diffrn_reflns_number 62956
_diffrn_reflns_theta_full 26.75
_diffrn_reflns_theta_max 26.75
_diffrn_reflns_theta_min 1.69
_exptl_absorpt_coefficient_mu 12.931
_exptl_absorpt_correction_T_max 0.4097
_exptl_absorpt_correction_T_min 0.1666
_exptl_absorpt_correction_type numerical
_exptl_absorpt_process_details 'SADABS (Sheldrick, 2008)'
_exptl_crystal_colour yellow
_exptl_crystal_density_diffrn 2.210
_exptl_crystal_density_method 'not measured'
_exptl_crystal_description plate
_exptl_crystal_F_000 2824
_exptl_crystal_size_max 0.22
_exptl_crystal_size_mid 0.16
_exptl_crystal_size_min 0.08
_refine_diff_density_max 2.482
_refine_diff_density_min -1.160
_refine_diff_density_rms 0.207
_refine_ls_extinction_method none
_refine_ls_goodness_of_fit_ref 1.027
_refine_ls_hydrogen_treatment constr
_refine_ls_matrix_type full
_refine_ls_number_parameters 1054
_refine_ls_number_reflns 19414
_refine_ls_number_restraints 48
_refine_ls_restrained_S_all 1.030
_refine_ls_R_factor_all 0.0517
_refine_ls_R_factor_gt 0.0344
_refine_ls_shift/su_max 0.003
_refine_ls_shift/su_mean 0.000
_refine_ls_structure_factor_coef Fsqd
_refine_ls_weighting_details 'calc w=1/[\s^2^(Fo^2^)+(0.0369P)^2^+45.0860P] where P=(Fo^2^+2Fc^2^)/3'
_refine_ls_weighting_scheme calc
_refine_ls_wR_factor_gt 0.0778
_refine_ls_wR_factor_ref 0.0871
_reflns_number_gt 15587
_reflns_number_total 19414
_reflns_threshold_expression >2sigma(I)
_cod_data_source_file c1cc11352f.txt
_cod_data_source_block 3
_cod_database_code 7106392

loop_
_symmetry_equiv_pos_as_xyz
'x, y, z'
'-x, -y, -z'

loop_
_atom_site_label
_atom_site_type_symbol
_atom_site_fract_x
_atom_site_fract_y
_atom_site_fract_z
_atom_site_U_iso_or_equiv
_atom_site_adp_type
_atom_site_occupancy
_atom_site_symmetry_multiplicity
_atom_site_calc_flag
_atom_site_refinement_flags
_atom_site_disorder_assembly
_atom_site_disorder_group
Au1 Au 0.05459(3) 0.93264(2) 0.331882(15) 0.02799(7) Uani 1 1 d . . .
Au2 Au 0.22255(3) 0.808702(19) 0.117291(14) 0.02356(7) Uani 1 1 d . . .
Au3 Au 0.15465(2) 0.914124(18) 0.216645(14) 0.02131(7) Uani 1 1 d . . .
Au4 Au 0.18449(3) 1.096163(18) 0.276843(14) 0.02322(7) Uani 1 1 d . . .
Au5 Au 0.37310(3) 1.266118(19) 0.348579(15) 0.02585(7) Uani 1 1 d . . .
Au6 Au 0.41078(3) 1.073084(19) 0.313123(15) 0.02601(7) Uani 1 1 d . . .
Au7 Au 0.28940(3) 1.031643(19) 0.147460(15) 0.02512(7) Uani 1 1 d . . .
Au8 Au -0.02777(3) 0.998850(19) 0.177969(14) 0.02445(7) Uani 1 1 d . . .
P1 P 0.03060(18) 0.79531(14) 0.32558(10) 0.0268(4) Uani 1 1 d . . .
P2 P 0.14149(18) 0.68831(13) 0.14389(10) 0.0255(4) Uani 1 1 d . . .
P3 P -0.04275(17) 1.12526(13) 0.18222(10) 0.0245(4) Uani 1 1 d . . .
P4 P 0.24854(17) 1.33033(13) 0.35159(10) 0.0254(4) Uani 1 1 d . . .
C1 C -0.1153(7) 0.7208(6) 0.3149(4) 0.0300(18) Uani 1 1 d . . .
C2 C -0.1911(9) 0.7527(7) 0.3400(5) 0.049(3) Uani 1 1 d . . .
H2 H -0.1647 0.8129 0.3645 0.059 Uiso 1 1 calc R . .
C3 C -0.3041(9) 0.6979(7) 0.3297(6) 0.059(3) Uani 1 1 d . . .
H3 H -0.3547 0.7206 0.3471 0.070 Uiso 1 1 calc R . .
C4 C -0.3430(9) 0.6117(7) 0.2950(5) 0.052(3) Uani 1 1 d . . .
H4 H -0.4213 0.5748 0.2867 0.062 Uiso 1 1 calc R . .
C5 C -0.2702(9) 0.5780(7) 0.2720(6) 0.054(3) Uani 1 1 d . . .
H5 H -0.2972 0.5170 0.2496 0.065 Uiso 1 1 calc R . .
C6 C -0.1558(8) 0.6322(6) 0.2809(5) 0.046(2) Uani 1 1 d . . .
H6 H -0.1061 0.6084 0.2636 0.056 Uiso 1 1 calc R . .
C7 C 0.1215(7) 0.7921(5) 0.3873(4) 0.0289(18) Uani 1 1 d . . .
C8 C 0.1154(8) 0.7134(6) 0.3935(4) 0.036(2) Uani 1 1 d . . .
H8 H 0.0575 0.6593 0.3665 0.043 Uiso 1 1 calc R . .
C9 C 0.1940(9) 0.7143(7) 0.4391(5) 0.048(3) Uani 1 1 d . . .
H9 H 0.1864 0.6610 0.4448 0.057 Uiso 1 1 calc R . .
C10 C 0.2819(9) 0.7908(8) 0.4759(5) 0.052(3) Uani 1 1 d . . .
H10 H 0.3367 0.7899 0.5057 0.063 Uiso 1 1 calc R . .
C11 C 0.2917(9) 0.8694(7) 0.4700(5) 0.051(3) Uani 1 1 d . . .
H11 H 0.3528 0.9225 0.4959 0.061 Uiso 1 1 calc R . .
C12 C 0.2106(8) 0.8707(6) 0.4254(4) 0.040(2) Uani 1 1 d . . .
H12 H 0.2165 0.9246 0.4214 0.048 Uiso 1 1 calc R . .
C13 C 0.0717(7) 0.7440(5) 0.2604(4) 0.0294(18) Uani 1 1 d . . .
C14 C 0.0997(7) 0.7165(5) 0.2150(4) 0.0303(19) Uani 1 1 d . . .
C15 C 0.2314(7) 0.6324(5) 0.1533(4) 0.0297(18) Uani 1 1 d . . .
C16 C 0.3340(8) 0.6554(6) 0.1358(5) 0.042(2) Uani 1 1 d . . .
H16 H 0.3587 0.7024 0.1206 0.050 Uiso 1 1 calc R . .
C17 C 0.4000(10) 0.6107(7) 0.1405(6) 0.057(3) Uani 1 1 d . . .
H17 H 0.4700 0.6266 0.1281 0.068 Uiso 1 1 calc R . .
C18 C 0.3651(11) 0.5430(8) 0.1629(5) 0.058(3) Uani 1 1 d . . .
H18 H 0.4114 0.5124 0.1663 0.069 Uiso 1 1 calc R . .
C19 C 0.2646(12) 0.5196(8) 0.1803(5) 0.060(3) Uani 1 1 d . . .
H19 H 0.2408 0.4722 0.1953 0.072 Uiso 1 1 calc R . .
C20 C 0.1964(10) 0.5639(7) 0.1765(5) 0.048(3) Uani 1 1 d . . .
H20 H 0.1269 0.5480 0.1894 0.058 Uiso 1 1 calc R . .
C21 C 0.0070(8) 0.6087(5) 0.0945(4) 0.0311(19) Uani 1 1 d . . .
C22 C -0.0204(9) 0.6053(6) 0.0350(4) 0.038(2) Uani 1 1 d . . .
H22 H 0.0330 0.6429 0.0193 0.046 Uiso 1 1 calc R . .
C23 C -0.1275(9) 0.5461(6) -0.0027(5) 0.044(2) Uani 1 1 d . . .
H23 H -0.1466 0.5434 -0.0440 0.053 Uiso 1 1 calc R . .
C24 C -0.2038(10) 0.4927(7) 0.0200(5) 0.053(3) Uani 1 1 d . . .
H24 H -0.2768 0.4533 -0.0053 0.063 Uiso 1 1 calc R . .
C25 C -0.1758(10) 0.4954(8) 0.0798(6) 0.066(3) Uani 1 1 d . . .
H25 H -0.2289 0.4574 0.0954 0.079 Uiso 1 1 calc R . .
C26 C -0.0720(10) 0.5527(7) 0.1164(5) 0.053(3) Uani 1 1 d . . .
H26 H -0.0533 0.5545 0.1575 0.064 Uiso 1 1 calc R . .
C27 C -0.1794(7) 1.1233(5) 0.1933(4) 0.0263(17) Uani 1 1 d . . .
C28 C -0.1913(8) 1.1956(7) 0.2281(5) 0.051(3) Uani 1 1 d . . .
H28 H -0.1269 1.2494 0.2480 0.061 Uiso 1 1 calc R . .
C29 C -0.2986(9) 1.1897(8) 0.2343(5) 0.064(4) Uani 1 1 d . . .
H29 H -0.3072 1.2399 0.2589 0.077 Uiso 1 1 calc R . .
C30 C -0.3924(8) 1.1127(7) 0.2056(5) 0.043(2) Uani 1 1 d . . .
H30 H -0.4652 1.1095 0.2107 0.052 Uiso 1 1 calc R . .
C31 C -0.3812(8) 1.0423(7) 0.1705(6) 0.051(3) Uani 1 1 d . . .
H31 H -0.4466 0.9898 0.1489 0.061 Uiso 1 1 calc R . .
C32 C -0.2743(8) 1.0451(6) 0.1651(5) 0.048(3) Uani 1 1 d . . .
H32 H -0.2665 0.9937 0.1422 0.057 Uiso 1 1 calc R . .
C33 C -0.0173(7) 1.1536(6) 0.1141(4) 0.0281(18) Uani 1 1 d . . .
C34 C 0.0308(9) 1.2398(7) 0.1169(5) 0.044(2) Uani 1 1 d . . .
H34 H 0.0537 1.2860 0.1556 0.053 Uiso 1 1 calc R . .
C35 C 0.0457(10) 1.2589(7) 0.0638(5) 0.051(3) Uani 1 1 d . . .
H35 H 0.0799 1.3182 0.0663 0.062 Uiso 1 1 calc R . .
C36 C 0.0112(9) 1.1923(8) 0.0071(5) 0.048(3) Uani 1 1 d . . .
H36 H 0.0189 1.2058 -0.0296 0.058 Uiso 1 1 calc R . .
C37 C -0.0340(9) 1.1074(8) 0.0040(4) 0.047(3) Uani 1 1 d . . .
H37 H -0.0556 1.0618 -0.0348 0.056 Uiso 1 1 calc R . .
C38 C -0.0490(8) 1.0864(6) 0.0568(4) 0.036(2) Uani 1 1 d . . .
H38 H -0.0807 1.0269 0.0540 0.043 Uiso 1 1 calc R . .
C39 C 0.0589(8) 1.2181(6) 0.2464(4) 0.0281(18) Uani 1 1 d . . .
C40 C 0.1282(7) 1.2685(5) 0.2866(4) 0.0251(17) Uani 1 1 d . . .
C41 C 0.3054(7) 1.4421(5) 0.3519(4) 0.0275(17) Uani 1 1 d . . .
C42 C 0.2403(8) 1.4757(6) 0.3258(5) 0.040(2) Uani 1 1 d . . .
H42 H 0.1664 1.4381 0.3011 0.047 Uiso 1 1 calc R . .
C43 C 0.2833(10) 1.5647(6) 0.3359(5) 0.048(3) Uani 1 1 d . . .
H43 H 0.2381 1.5882 0.3184 0.057 Uiso 1 1 calc R . .
C44 C 0.3903(8) 1.6191(6) 0.3707(5) 0.042(2) Uani 1 1 d . . .
H44 H 0.4193 1.6799 0.3769 0.050 Uiso 1 1 calc R . .
C45 C 0.4551(8) 1.5864(6) 0.3964(5) 0.041(2) Uani 1 1 d . . .
H45 H 0.5288 1.6248 0.4212 0.049 Uiso 1 1 calc R . .
C46 C 0.4149(7) 1.4972(5) 0.3869(4) 0.0310(19) Uani 1 1 d . . .
H46 H 0.4613 1.4744 0.4041 0.037 Uiso 1 1 calc R . .
C47 C 0.1888(7) 1.3394(5) 0.4192(4) 0.0306(18) Uani 1 1 d . . .
C48 C 0.1007(8) 1.3669(6) 0.4236(5) 0.039(2) Uani 1 1 d . . .
H48 H 0.0669 1.3761 0.3895 0.047 Uiso 1 1 calc R . .
C49 C 0.0626(9) 1.3808(7) 0.4780(5) 0.050(3) Uani 1 1 d . . .
H49 H 0.0023 1.3991 0.4810 0.059 Uiso 1 1 calc R . .
C50 C 0.1110(9) 1.3683(7) 0.5265(5) 0.056(3) Uani 1 1 d . . .
H50 H 0.0846 1.3785 0.5635 0.067 Uiso 1 1 calc R . .
C51 C 0.1974(10) 1.3413(7) 0.5235(5) 0.054(3) Uani 1 1 d . . .
H51 H 0.2305 1.3336 0.5585 0.065 Uiso 1 1 calc R . .
C52 C 0.2377(8) 1.3248(6) 0.4690(4) 0.037(2) Uani 1 1 d . . .
H52 H 0.2962 1.3045 0.4662 0.044 Uiso 1 1 calc R . .
C53 C 0.2988(7) 0.9261(5) 0.0911(4) 0.0279(18) Uani 1 1 d . . .
C54 C 0.3102(7) 0.8683(6) 0.0514(4) 0.0320(19) Uani 1 1 d . . .
C55 C 0.3401(8) 0.8194(6) -0.0048(4) 0.035(2) Uani 1 1 d U . .
C56 C 0.3490(14) 0.8701(10) -0.0483(7) 0.089(4) Uani 1 1 d U . .
H56A H 0.2840 0.8857 -0.0514 0.133 Uiso 1 1 calc R . .
H56B H 0.3495 0.8338 -0.0892 0.133 Uiso 1 1 calc R . .
H56C H 0.4193 0.9235 -0.0324 0.133 Uiso 1 1 calc R . .
C57 C 0.2451(14) 0.7339(11) -0.0401(8) 0.111(6) Uani 1 1 d U . .
H57A H 0.2336 0.6955 -0.0156 0.166 Uiso 1 1 calc R . .
H57B H 0.2628 0.7067 -0.0788 0.166 Uiso 1 1 calc R . .
H57C H 0.1759 0.7427 -0.0492 0.166 Uiso 1 1 calc R . .
C58 C 0.4422(14) 0.8072(13) 0.0137(8) 0.106(5) Uani 1 1 d U . .
H58A H 0.5036 0.8642 0.0380 0.159 Uiso 1 1 calc R . .
H58B H 0.4644 0.7798 -0.0233 0.159 Uiso 1 1 calc R . .
H58C H 0.4268 0.7695 0.0387 0.159 Uiso 1 1 calc R . .
C59 C 0.2660(7) 1.1366(5) 0.2162(4) 0.0286(18) Uani 1 1 d . . .
C60 C 0.3140(7) 1.1722(5) 0.1811(4) 0.0307(18) Uani 1 1 d . . .
C61 C 0.3717(8) 1.2380(5) 0.1530(4) 0.033(2) Uani 1 1 d . . .
C62 C 0.3568(9) 1.3222(6) 0.1876(5) 0.045(3) Uani 1 1 d . . .
H62A H 0.2758 1.3092 0.1830 0.068 Uiso 1 1 calc R . .
H62B H 0.3922 1.3676 0.1703 0.068 Uiso 1 1 calc R . .
H62C H 0.3928 1.3431 0.2316 0.068 Uiso 1 1 calc R . .
C63 C 0.3168(9) 1.2027(7) 0.0833(5) 0.046(2) Uani 1 1 d . . .
H63A H 0.3270 1.1493 0.0629 0.068 Uiso 1 1 calc R . .
H63B H 0.3528 1.2470 0.0652 0.068 Uiso 1 1 calc R . .
H63C H 0.2357 1.1894 0.0777 0.068 Uiso 1 1 calc R . .
C64 C 0.4980(8) 1.2582(7) 0.1626(5) 0.046(2) Uani 1 1 d . . .
H64A H 0.5323 1.2821 0.2069 0.070 Uiso 1 1 calc R . .
H64B H 0.5347 1.3013 0.1436 0.070 Uiso 1 1 calc R . .
H64C H 0.5079 1.2043 0.1434 0.070 Uiso 1 1 calc R . .
C65 C 0.0882(7) 1.0666(5) 0.3365(4) 0.0318(19) Uani 1 1 d . . .
C66 C 0.0201(8) 1.0563(6) 0.3687(5) 0.041(2) Uani 1 1 d . . .
C67 C -0.0554(10) 1.0687(7) 0.4105(6) 0.060(3) Uani 1 1 d U . .
C68 C -0.0950(14) 1.1351(11) 0.4003(9) 0.102(5) Uani 1 1 d U . .
H68A H -0.0294 1.1898 0.4073 0.153 Uiso 1 1 calc R . .
H68B H -0.1425 1.1462 0.4292 0.153 Uiso 1 1 calc R . .
H68C H -0.1392 1.1129 0.3578 0.153 Uiso 1 1 calc R . .
C69 C 0.0155(15) 1.1070(12) 0.4769(8) 0.116(6) Uani 1 1 d U . .
H69A H 0.0462 1.0662 0.4842 0.175 Uiso 1 1 calc R . .
H69B H -0.0324 1.1163 0.5060 0.175 Uiso 1 1 calc R . .
H69C H 0.0780 1.1631 0.4831 0.175 Uiso 1 1 calc R . .
C70 C -0.1534(11) 0.9857(8) 0.4045(7) 0.074(4) Uani 1 1 d U . .
H70A H -0.1957 0.9560 0.3613 0.111 Uiso 1 1 calc R . .
H70B H -0.2036 0.9998 0.4306 0.111 Uiso 1 1 calc R . .
H70C H -0.1250 0.9472 0.4176 0.111 Uiso 1 1 calc R . .
C71 C -0.0040(7) 0.8788(5) 0.1721(4) 0.0257(17) Uani 1 1 d . . .
C72 C -0.1057(7) 0.8494(5) 0.1520(4) 0.0284(18) Uani 1 1 d . . .
C73 C -0.2283(7) 0.7909(5) 0.1291(4) 0.034(2) Uani 1 1 d . . .
C74 C -0.2392(9) 0.6980(6) 0.1195(7) 0.064(4) Uani 1 1 d . . .
H74A H -0.1968 0.6819 0.0889 0.096 Uiso 1 1 calc R . .
H74B H -0.3192 0.6572 0.1047 0.096 Uiso 1 1 calc R . .
H74C H -0.2085 0.6952 0.1587 0.096 Uiso 1 1 calc R . .
C75 C -0.2736(9) 0.7984(8) 0.0679(5) 0.058(3) Uani 1 1 d . . .
H75A H -0.2693 0.8577 0.0756 0.087 Uiso 1 1 calc R . .
H75B H -0.3525 0.7559 0.0508 0.087 Uiso 1 1 calc R . .
H75C H -0.2275 0.7863 0.0383 0.087 Uiso 1 1 calc R . .
C76 C -0.2924(9) 0.8173(7) 0.1772(5) 0.052(3) Uani 1 1 d . . .
H76A H -0.2644 0.8111 0.2156 0.078 Uiso 1 1 calc R . .
H76B H -0.3734 0.7794 0.1618 0.078 Uiso 1 1 calc R . .
H76C H -0.2806 0.8784 0.1851 0.078 Uiso 1 1 calc R . .
C77 C 0.4923(7) 1.2018(5) 0.3483(4) 0.0288(18) Uani 1 1 d . . .
C78 C 0.5556(7) 1.2805(6) 0.3703(4) 0.0286(18) Uani 1 1 d . . .
C79 C 0.6540(7) 1.3678(5) 0.3995(4) 0.0325(19) Uani 1 1 d . . .
C80 C 0.6603(8) 1.4213(6) 0.3563(4) 0.035(2) Uani 1 1 d . . .
H80A H 0.6677 1.3887 0.3160 0.053 Uiso 1 1 calc R . .
H80B H 0.7262 1.4777 0.3744 0.053 Uiso 1 1 calc R . .
H80C H 0.5911 1.4313 0.3512 0.053 Uiso 1 1 calc R . .
C81 C 0.6404(8) 1.4158(6) 0.4626(4) 0.040(2) Uani 1 1 d . . .
H81A H 0.5666 1.4191 0.4582 0.061 Uiso 1 1 calc R . .
H81B H 0.7008 1.4751 0.4797 0.061 Uiso 1 1 calc R . .
H81C H 0.6452 1.3839 0.4906 0.061 Uiso 1 1 calc R . .
C82 C 0.7624(7) 1.3512(6) 0.4065(5) 0.039(2) Uani 1 1 d . . .
H82A H 0.7579 1.3158 0.4329 0.058 Uiso 1 1 calc R . .
H82B H 0.8285 1.4074 0.4254 0.058 Uiso 1 1 calc R . .
H82C H 0.7698 1.3200 0.3658 0.058 Uiso 1 1 calc R . .
C83 C 0.3028(7) 0.9340(5) 0.2652(4) 0.0260(17) Uani 1 1 d . . .
C84 C 0.3877(7) 0.9345(5) 0.2939(4) 0.0282(18) Uani 1 1 d . . .
C85 C 0.4739(8) 0.9076(6) 0.3187(4) 0.034(2) Uani 1 1 d . . .
C86 C 0.5569(9) 0.9089(8) 0.2773(5) 0.051(3) Uani 1 1 d . . .
H86A H 0.5155 0.8724 0.2346 0.076 Uiso 1 1 calc R . .
H86B H 0.6096 0.8861 0.2910 0.076 Uiso 1 1 calc R . .
H86C H 0.5993 0.9692 0.2795 0.076 Uiso 1 1 calc R . .
C87 C 0.4107(9) 0.8131(6) 0.3168(5) 0.046(2) Uani 1 1 d . . .
H87A H 0.3564 0.8118 0.3434 0.069 Uiso 1 1 calc R . .
H87B H 0.4653 0.7925 0.3315 0.069 Uiso 1 1 calc R . .
H87C H 0.3701 0.7750 0.2743 0.069 Uiso 1 1 calc R . .
C88 C 0.5332(8) 0.9676(6) 0.3849(4) 0.040(2) Uani 1 1 d . . .
H88A H 0.5764 1.0271 0.3858 0.060 Uiso 1 1 calc R . .
H88B H 0.5847 0.9462 0.4019 0.060 Uiso 1 1 calc R . .
H88C H 0.4766 0.9682 0.4099 0.060 Uiso 1 1 calc R . .
Cl1 Cl -0.3667(4) 0.8551(3) 0.5007(2) 0.0292(8) Uani 0.50 1 d P . .
O1 O -0.4201(10) 0.7811(7) 0.5126(5) 0.031(3) Uani 0.50 1 d P . .
O2 O -0.3654(16) 0.8290(11) 0.4378(8) 0.070(5) Uani 0.50 1 d P . .
O3 O -0.277(3) 0.8948(15) 0.5352(12) 0.118(9) Uani 0.50 1 d P . .
O4 O -0.4277(16) 0.9066(11) 0.5122(9) 0.072(5) Uani 0.50 1 d P . .
Cl2 Cl -0.0631(2) 1.43993(18) 0.25425(15) 0.0555(7) Uani 1 1 d . . .
O5 O -0.1747(7) 1.4198(6) 0.2254(5) 0.081(3) Uani 1 1 d . . .
O6 O -0.0140(8) 1.3903(6) 0.2129(5) 0.082(3) Uani 1 1 d . . .
O7 O 0.0087(7) 1.5297(5) 0.2674(4) 0.062(2) Uani 1 1 d . . .
O8 O -0.0646(9) 1.4193(8) 0.3062(5) 0.099(3) Uani 1 1 d . . .
Cl3 Cl 0.4870(5) 0.4321(4) 0.0466(3) 0.0666(18) Uani 0.50 1 d P . .
O9 O 0.3737(15) 0.4004(9) 0.0437(8) 0.067(5) Uani 0.50 1 d P . .
O10 O 0.5158(12) 0.3859(10) -0.0019(9) 0.071(5) Uani 0.50 1 d P . .
O11 O 0.524(3) 0.5172(17) 0.0400(19) 0.23(3) Uani 0.50 1 d P . .
O12 O 0.5451(17) 0.4485(16) 0.0968(11) 0.091(7) Uani 0.50 1 d P . .

loop_
_atom_site_aniso_label
_atom_site_aniso_U_11
_atom_site_aniso_U_22
_atom_site_aniso_U_33
_atom_site_aniso_U_23
_atom_site_aniso_U_13
_atom_site_aniso_U_12
Au1 0.03229(17) 0.02457(15) 0.02558(17) 0.00622(13) 0.00716(13) 0.01180(13)
Au2 0.02771(16) 0.02229(14) 0.02247(16) 0.00762(12) 0.00798(12) 0.01176(12)
Au3 0.02408(15) 0.01906(14) 0.02112(15) 0.00565(11) 0.00427(12) 0.01050(11)
Au4 0.02497(15) 0.01929(14) 0.02420(16) 0.00508(12) 0.00238(12) 0.01052(12)
Au5 0.02267(15) 0.02216(14) 0.03075(17) 0.00708(13) 0.00390(13) 0.00925(12)
Au6 0.02504(16) 0.02177(15) 0.03074(17) 0.00808(13) 0.00432(13) 0.01041(12)
Au7 0.02671(16) 0.02186(14) 0.02699(17) 0.00719(12) 0.00469(13) 0.01156(12)
Au8 0.02464(15) 0.02306(15) 0.02462(16) 0.00526(12) 0.00253(12) 0.01182(12)
P1 0.0311(11) 0.0285(11) 0.0221(11) 0.0084(9) 0.0095(9) 0.0129(9)
P2 0.0321(11) 0.0217(10) 0.0202(10) 0.0047(8) 0.0064(9) 0.0103(9)
P3 0.0236(10) 0.0248(10) 0.0235(11) 0.0056(8) 0.0008(8) 0.0116(8)
P4 0.0234(10) 0.0231(10) 0.0263(11) 0.0052(8) 0.0043(9) 0.0086(8)
C1 0.031(4) 0.038(5) 0.028(5) 0.018(4) 0.012(4) 0.014(4)
C2 0.054(6) 0.035(5) 0.056(7) 0.013(5) 0.028(5) 0.014(5)
C3 0.048(6) 0.056(7) 0.098(10) 0.042(7) 0.045(7) 0.032(6)
C4 0.030(5) 0.059(7) 0.068(8) 0.029(6) 0.020(5) 0.011(5)
C5 0.036(6) 0.044(6) 0.071(8) 0.011(6) 0.008(5) 0.009(5)
C6 0.029(5) 0.043(6) 0.057(7) 0.008(5) 0.014(5) 0.009(4)
C7 0.037(5) 0.032(4) 0.018(4) 0.009(3) 0.012(4) 0.013(4)
C8 0.041(5) 0.038(5) 0.028(5) 0.011(4) 0.015(4) 0.015(4)
C9 0.058(7) 0.059(7) 0.042(6) 0.028(5) 0.013(5) 0.034(6)
C10 0.051(6) 0.076(8) 0.029(5) 0.024(5) 0.003(5) 0.022(6)
C11 0.048(6) 0.057(7) 0.032(6) 0.012(5) 0.003(5) 0.009(5)
C12 0.043(6) 0.042(5) 0.028(5) 0.010(4) 0.011(4) 0.011(4)
C13 0.037(5) 0.024(4) 0.023(4) 0.013(3) 0.000(4) 0.005(4)
C14 0.041(5) 0.015(4) 0.021(4) 0.008(3) 0.009(4) -0.005(3)
C15 0.037(5) 0.026(4) 0.024(4) 0.005(3) 0.006(4) 0.014(4)
C16 0.038(5) 0.026(4) 0.056(7) 0.011(4) 0.003(5) 0.013(4)
C17 0.055(7) 0.055(7) 0.077(9) 0.024(6) 0.020(6) 0.037(6)
C18 0.076(8) 0.060(7) 0.059(7) 0.023(6) 0.010(6) 0.051(7)
C19 0.108(10) 0.056(7) 0.056(7) 0.036(6) 0.041(7) 0.058(7)
C20 0.077(8) 0.053(6) 0.047(6) 0.033(5) 0.034(6) 0.044(6)
C21 0.040(5) 0.027(4) 0.026(5) 0.005(4) 0.004(4) 0.017(4)
C22 0.059(6) 0.027(4) 0.032(5) 0.007(4) 0.004(4) 0.025(4)
C23 0.057(6) 0.037(5) 0.034(5) 0.005(4) -0.001(5) 0.024(5)
C24 0.049(6) 0.037(6) 0.050(7) 0.004(5) -0.006(5) 0.005(5)
C25 0.056(7) 0.050(7) 0.056(8) 0.012(6) 0.005(6) -0.010(5)
C26 0.060(7) 0.041(6) 0.035(6) 0.013(5) 0.003(5) -0.004(5)
C27 0.027(4) 0.031(4) 0.027(4) 0.013(4) 0.008(3) 0.015(3)
C28 0.032(5) 0.048(6) 0.052(7) -0.011(5) -0.005(5) 0.020(5)
C29 0.046(6) 0.076(8) 0.052(7) -0.019(6) 0.002(5) 0.039(6)
C30 0.035(5) 0.061(7) 0.041(6) 0.024(5) 0.015(4) 0.023(5)
C31 0.024(5) 0.041(6) 0.083(8) 0.030(6) 0.006(5) 0.004(4)
C32 0.034(5) 0.034(5) 0.070(8) 0.016(5) 0.008(5) 0.011(4)
C33 0.027(4) 0.037(5) 0.026(4) 0.013(4) 0.005(3) 0.019(4)
C34 0.053(6) 0.048(6) 0.038(6) 0.018(5) 0.005(5) 0.026(5)
C35 0.071(8) 0.056(7) 0.050(7) 0.039(6) 0.019(6) 0.033(6)
C36 0.050(6) 0.076(8) 0.047(7) 0.040(6) 0.019(5) 0.041(6)
C37 0.048(6) 0.073(7) 0.023(5) 0.012(5) 0.005(4) 0.033(6)
C38 0.035(5) 0.043(5) 0.031(5) 0.010(4) 0.006(4) 0.020(4)
C39 0.039(5) 0.041(5) 0.030(5) 0.025(4) 0.015(4) 0.032(4)
C40 0.025(4) 0.020(4) 0.043(5) 0.016(4) 0.017(4) 0.017(3)
C41 0.031(4) 0.026(4) 0.032(5) 0.011(4) 0.017(4) 0.016(4)
C42 0.037(5) 0.033(5) 0.048(6) 0.013(4) 0.007(4) 0.017(4)
C43 0.068(7) 0.040(5) 0.046(6) 0.016(5) 0.011(5) 0.034(5)
C44 0.047(6) 0.028(5) 0.053(6) 0.018(4) 0.017(5) 0.014(4)
C45 0.030(5) 0.035(5) 0.054(6) 0.017(5) 0.019(5) 0.008(4)
C46 0.031(5) 0.024(4) 0.038(5) 0.012(4) 0.007(4) 0.010(3)
C47 0.023(4) 0.028(4) 0.032(5) 0.008(4) 0.008(4) 0.002(3)
C48 0.032(5) 0.044(5) 0.038(5) 0.009(4) 0.008(4) 0.016(4)
C49 0.035(5) 0.052(6) 0.041(6) -0.003(5) 0.009(5) 0.010(5)
C50 0.045(6) 0.049(6) 0.038(6) -0.004(5) 0.019(5) -0.006(5)
C51 0.055(7) 0.063(7) 0.034(6) 0.023(5) 0.005(5) 0.009(6)
C52 0.036(5) 0.042(5) 0.026(5) 0.015(4) 0.009(4) 0.007(4)
C53 0.024(4) 0.025(4) 0.036(5) 0.010(4) 0.011(4) 0.012(3)
C54 0.026(4) 0.034(5) 0.044(5) 0.026(4) 0.011(4) 0.012(4)
C55 0.040(5) 0.041(4) 0.033(5) 0.015(4) 0.020(4) 0.024(4)
C56 0.117(9) 0.092(8) 0.080(8) 0.043(6) 0.055(7) 0.050(6)
C57 0.099(9) 0.113(9) 0.088(8) -0.009(6) 0.052(7) 0.035(7)
C58 0.099(8) 0.149(10) 0.090(9) 0.019(7) 0.018(6) 0.091(8)
C59 0.027(4) 0.023(4) 0.032(5) 0.006(4) 0.003(4) 0.010(3)
C60 0.028(4) 0.031(4) 0.035(5) 0.010(4) 0.002(4) 0.016(4)
C61 0.043(5) 0.028(4) 0.038(5) 0.018(4) 0.013(4) 0.017(4)
C62 0.065(7) 0.030(5) 0.059(7) 0.029(5) 0.032(6) 0.023(5)
C63 0.056(6) 0.049(6) 0.040(6) 0.026(5) 0.010(5) 0.022(5)
C64 0.040(6) 0.047(6) 0.054(7) 0.020(5) 0.015(5) 0.017(5)
C65 0.035(5) 0.030(4) 0.025(5) 0.006(4) 0.007(4) 0.009(4)
C66 0.032(5) 0.027(5) 0.058(7) 0.008(4) 0.015(5) 0.010(4)
C67 0.053(6) 0.046(5) 0.076(7) 0.011(5) 0.034(5) 0.019(4)
C68 0.101(8) 0.089(8) 0.135(10) 0.034(7) 0.064(7) 0.055(7)
C69 0.106(9) 0.120(10) 0.101(9) 0.021(7) 0.061(8) 0.026(7)
C70 0.056(6) 0.060(6) 0.100(8) 0.019(6) 0.039(6) 0.019(5)
C71 0.034(5) 0.022(4) 0.021(4) 0.005(3) 0.005(3) 0.014(3)
C72 0.033(5) 0.023(4) 0.028(5) 0.005(3) 0.009(4) 0.013(4)
C73 0.027(4) 0.025(4) 0.040(5) 0.002(4) 0.002(4) 0.010(4)
C74 0.041(6) 0.029(5) 0.101(10) 0.005(6) 0.002(6) 0.008(5)
C75 0.029(5) 0.075(8) 0.048(7) 0.004(6) -0.010(5) 0.016(5)
C76 0.039(6) 0.039(6) 0.070(8) 0.011(5) 0.022(5) 0.012(5)
C77 0.028(4) 0.029(4) 0.036(5) 0.013(4) 0.010(4) 0.017(4)
C78 0.027(4) 0.036(5) 0.029(5) 0.012(4) 0.009(4) 0.017(4)
C79 0.028(4) 0.024(4) 0.034(5) 0.007(4) 0.003(4) 0.002(3)
C80 0.034(5) 0.035(5) 0.033(5) 0.014(4) 0.007(4) 0.008(4)
C81 0.041(5) 0.039(5) 0.031(5) 0.009(4) 0.009(4) 0.007(4)
C82 0.020(4) 0.044(5) 0.042(6) 0.014(4) 0.001(4) 0.005(4)
C83 0.033(4) 0.019(4) 0.024(4) 0.004(3) 0.003(4) 0.011(3)
C84 0.034(5) 0.027(4) 0.029(5) 0.014(4) 0.014(4) 0.015(4)
C85 0.036(5) 0.036(5) 0.032(5) 0.009(4) -0.002(4) 0.023(4)
C86 0.049(6) 0.069(7) 0.053(7) 0.026(6) 0.012(5) 0.039(6)
C87 0.059(7) 0.038(5) 0.042(6) 0.011(4) -0.004(5) 0.027(5)
C88 0.043(5) 0.041(5) 0.035(5) 0.011(4) 0.001(4) 0.020(4)
Cl1 0.027(2) 0.029(2) 0.035(2) 0.0148(18) 0.0055(18) 0.0133(17)
O1 0.045(7) 0.015(5) 0.026(6) 0.004(5) 0.003(5) 0.007(5)
O2 0.083(13) 0.069(11) 0.072(12) 0.032(10) 0.028(10) 0.038(10)
O3 0.18(3) 0.081(16) 0.11(2) 0.044(15) 0.025(19) 0.068(18)
O4 0.089(13) 0.056(10) 0.075(13) 0.019(9) 0.026(10) 0.034(10)
Cl2 0.0488(15) 0.0481(15) 0.083(2) 0.0317(15) 0.0233(15) 0.0262(12)
O5 0.039(4) 0.057(5) 0.125(9) 0.005(5) 0.002(5) 0.021(4)
O6 0.082(7) 0.073(6) 0.103(8) 0.021(6) 0.040(6) 0.047(5)
O7 0.055(5) 0.053(5) 0.079(6) 0.027(4) 0.023(4) 0.017(4)
O8 0.084(7) 0.142(10) 0.087(8) 0.065(8) 0.036(6) 0.040(7)
Cl3 0.046(3) 0.049(3) 0.052(4) -0.013(3) 0.014(3) -0.015(3)
O9 0.091(13) 0.026(7) 0.067(11) 0.004(7) 0.033(10) 0.011(8)
O10 0.033(8) 0.046(9) 0.092(13) -0.007(9) 0.025(8) -0.007(7)
O11 0.15(3) 0.071(18) 0.30(5) -0.06(2) 0.14(3) -0.050(17)
O12 0.067(12) 0.15(2) 0.101(17) 0.083(16) 0.042(12) 0.053(13)

loop_
_atom_type_symbol
_atom_type_description
_atom_type_scat_dispersion_real
_atom_type_scat_dispersion_imag
_atom_type_scat_source
C C 0.0033 0.0016 'International Tables Vol C Tables 4.2.6.8 and 6.1.1.4'
H H 0.0000 0.0000 'International Tables Vol C Tables 4.2.6.8 and 6.1.1.4'
O O 0.0106 0.0060 'International Tables Vol C Tables 4.2.6.8 and 6.1.1.4'
P P 0.1023 0.0942 'International Tables Vol C Tables 4.2.6.8 and 6.1.1.4'
Cl Cl 0.1484 0.1585 'International Tables Vol C Tables 4.2.6.8 and 6.1.1.4'
Au Au -2.0133 8.8022 'International Tables Vol C Tables 4.2.6.8 and 6.1.1.4'

loop_
_geom_angle_atom_site_label_1
_geom_angle_atom_site_label_2
_geom_angle_atom_site_label_3
_geom_angle
_geom_angle_site_symmetry_1
_geom_angle_site_symmetry_3
_geom_angle_publ_flag
C65 Au1 P1 176.4(2) . . ?
C65 Au1 C66 31.1(3) . . ?
P1 Au1 C66 152.2(3) . . ?
C65 Au1 Au3 86.7(2) . . ?
P1 Au1 Au3 90.59(5) . . ?
C66 Au1 Au3 116.1(3) . . ?
C53 Au2 C54 31.6(3) . . ?
C53 Au2 P2 179.1(2) . . ?
C54 Au2 P2 148.8(2) . . ?
C53 Au2 Au3 88.4(2) . . ?
C54 Au2 Au3 119.9(2) . . ?
P2 Au2 Au3 91.13(5) . . ?
C83 Au3 C71 171.4(3) . . ?
C83 Au3 Au2 82.1(2) . . ?
C71 Au3 Au2 98.0(2) . . ?
C83 Au3 Au4 93.2(2) . . ?
C71 Au3 Au4 92.2(2) . . ?
Au2 Au3 Au4 140.591(14) . . ?
C83 Au3 Au1 91.7(2) . . ?
C71 Au3 Au1 83.9(2) . . ?
Au2 Au3 Au1 149.512(13) . . ?
Au4 Au3 Au1 69.229(11) . . ?
C83 Au3 Au7 87.9(2) . . ?
C71 Au3 Au7 100.3(2) . . ?
Au2 Au3 Au7 70.712(11) . . ?
Au4 Au3 Au7 70.030(11) . . ?
Au1 Au3 Au7 139.165(13) . . ?
C59 Au4 C65 170.9(3) . . ?
C59 Au4 Au3 92.9(2) . . ?
C65 Au4 Au3 93.6(2) . . ?
C59 Au4 Au5 73.9(2) . . ?
C65 Au4 Au5 105.3(2) . . ?
Au3 Au4 Au5 137.186(14) . . ?
C59 Au4 Au8 89.0(2) . . ?
C65 Au4 Au8 87.2(3) . . ?
Au3 Au4 Au8 69.936(11) . . ?
Au5 Au4 Au8 147.138(13) . . ?
C59 Au4 Au6 80.6(2) . . ?
C65 Au4 Au6 107.8(3) . . ?
Au3 Au4 Au6 69.030(10) . . ?
Au5 Au4 Au6 68.701(11) . . ?
Au8 Au4 Au6 136.964(13) . . ?
C77 Au5 P4 178.0(2) . . ?
C77 Au5 C78 31.8(3) . . ?
P4 Au5 C78 148.9(2) . . ?
C77 Au5 Au4 90.7(2) . . ?
P4 Au5 Au4 88.91(5) . . ?
C78 Au5 Au4 122.0(2) . . ?
C77 Au6 C83 171.4(3) . . ?
C77 Au6 C84 156.1(3) . . ?
C83 Au6 C84 32.2(3) . . ?
C77 Au6 Au4 88.9(2) . . ?
C83 Au6 Au4 83.4(2) . . ?
C84 Au6 Au4 114.6(2) . . ?
C53 Au7 C59 172.1(3) . . ?
C53 Au7 C60 155.3(3) . . ?
C59 Au7 C60 32.6(3) . . ?
C53 Au7 Au3 87.8(2) . . ?
C59 Au7 Au3 84.3(2) . . ?
C60 Au7 Au3 116.8(2) . . ?
C71 Au8 P3 176.7(2) . . ?
C71 Au8 C72 31.3(3) . . ?
P3 Au8 C72 151.2(2) . . ?
C71 Au8 Au4 87.3(2) . . ?
P3 Au8 Au4 91.18(5) . . ?
C72 Au8 Au4 115.7(2) . . ?
C13 P1 C7 101.8(4) . . ?
C13 P1 C1 103.3(4) . . ?
C7 P1 C1 111.2(4) . . ?
C13 P1 Au1 111.3(3) . . ?
C7 P1 Au1 113.7(3) . . ?
C1 P1 Au1 114.4(3) . . ?
C14 P2 C21 99.8(4) . . ?
C14 P2 C15 106.2(4) . . ?
C21 P2 C15 108.5(4) . . ?
C14 P2 Au2 110.9(3) . . ?
C21 P2 Au2 115.1(3) . . ?
C15 P2 Au2 114.9(3) . . ?
C39 P3 C27 104.9(4) . . ?
C39 P3 C33 105.2(4) . . ?
C27 P3 C33 108.2(4) . . ?
C39 P3 Au8 112.3(2) . . ?
C27 P3 Au8 112.6(3) . . ?
C33 P3 Au8 113.0(3) . . ?
C40 P4 C47 105.1(4) . . ?
C40 P4 C41 106.3(4) . . ?
C47 P4 C41 103.1(4) . . ?
C40 P4 Au5 111.4(2) . . ?
C47 P4 Au5 114.3(3) . . ?
C41 P4 Au5 115.7(3) . . ?
C6 C1 C2 118.1(8) . . ?
C6 C1 P1 122.0(7) . . ?
C2 C1 P1 119.9(7) . . ?
C3 C2 C1 120.9(10) . . ?
C3 C2 H2 119.6 . . ?
C1 C2 H2 119.6 . . ?
C4 C3 C2 120.3(10) . . ?
C4 C3 H3 119.9 . . ?
C2 C3 H3 119.9 . . ?
C3 C4 C5 120.1(10) . . ?
C3 C4 H4 119.9 . . ?
C5 C4 H4 119.9 . . ?
C4 C5 C6 120.7(10) . . ?
C4 C5 H5 119.6 . . ?
C6 C5 H5 119.6 . . ?
C1 C6 C5 119.8(9) . . ?
C1 C6 H6 120.1 . . ?
C5 C6 H6 120.1 . . ?
C8 C7 C12 119.2(8) . . ?
C8 C7 P1 122.4(7) . . ?
C12 C7 P1 117.9(7) . . ?
C9 C8 C7 120.0(9) . . ?
C9 C8 H8 120.0 . . ?
C7 C8 H8 120.0 . . ?
C10 C9 C8 120.9(10) . . ?
C10 C9 H9 119.5 . . ?
C8 C9 H9 119.5 . . ?
C9 C10 C11 120.3(10) . . ?
C9 C10 H10 119.8 . . ?
C11 C10 H10 119.8 . . ?
C10 C11 C12 119.9(10) . . ?
C10 C11 H11 120.1 . . ?
C12 C11 H11 120.1 . . ?
C7 C12 C11 119.6(9) . . ?
C7 C12 H12 120.2 . . ?
C11 C12 H12 120.2 . . ?
C14 C13 P1 173.4(7) . . ?
C13 C14 P2 171.6(7) . . ?
C16 C15 C20 119.5(8) . . ?
C16 C15 P2 120.2(6) . . ?
C20 C15 P2 120.3(7) . . ?
C17 C16 C15 120.3(9) . . ?
C17 C16 H16 119.9 . . ?
C15 C16 H16 119.9 . . ?
C16 C17 C18 120.2(11) . . ?
C16 C17 H17 119.9 . . ?
C18 C17 H17 119.9 . . ?
C19 C18 C17 120.3(10) . . ?
C19 C18 H18 119.9 . . ?
C17 C18 H18 119.9 . . ?
C18 C19 C20 120.8(10) . . ?
C18 C19 H19 119.6 . . ?
C20 C19 H19 119.6 . . ?
C19 C20 C15 118.9(10) . . ?
C19 C20 H20 120.5 . . ?
C15 C20 H20 120.5 . . ?
C22 C21 C26 119.1(9) . . ?
C22 C21 P2 119.7(7) . . ?
C26 C21 P2 121.1(7) . . ?
C21 C22 C23 119.9(9) . . ?
C21 C22 H22 120.1 . . ?
C23 C22 H22 120.1 . . ?
C24 C23 C22 119.9(10) . . ?
C24 C23 H23 120.1 . . ?
C22 C23 H23 120.1 . . ?
C23 C24 C25 120.3(10) . . ?
C23 C24 H24 119.9 . . ?
C25 C24 H24 119.9 . . ?
C26 C25 C24 119.8(11) . . ?
C26 C25 H25 120.1 . . ?
C24 C25 H25 120.1 . . ?
C25 C26 C21 121.0(10) . . ?
C25 C26 H26 119.5 . . ?
C21 C26 H26 119.5 . . ?
C28 C27 C32 119.6(9) . . ?
C28 C27 P3 122.1(7) . . ?
C32 C27 P3 118.3(7) . . ?
C27 C28 C29 119.2(10) . . ?
C27 C28 H28 120.4 . . ?
C29 C28 H28 120.4 . . ?
C30 C29 C28 121.1(10) . . ?
C30 C29 H29 119.5 . . ?
C28 C29 H29 119.5 . . ?
C31 C30 C29 119.9(9) . . ?
C31 C30 H30 120.1 . . ?
C29 C30 H30 120.1 . . ?
C30 C31 C32 120.5(10) . . ?
C30 C31 H31 119.8 . . ?
C32 C31 H31 119.8 . . ?
C27 C32 C31 119.7(9) . . ?
C27 C32 H32 120.1 . . ?
C31 C32 H32 120.1 . . ?
C34 C33 C38 119.0(8) . . ?
C34 C33 P3 122.0(7) . . ?
C38 C33 P3 119.1(7) . . ?
C35 C34 C33 120.4(10) . . ?
C35 C34 H34 119.8 . . ?
C33 C34 H34 119.8 . . ?
C34 C35 C36 120.5(10) . . ?
C34 C35 H35 119.8 . . ?
C36 C35 H35 119.8 . . ?
C37 C36 C35 119.5(9) . . ?
C37 C36 H36 120.3 . . ?
C35 C36 H36 120.3 . . ?
C36 C37 C38 121.1(10) . . ?
C36 C37 H37 119.4 . . ?
C38 C37 H37 119.4 . . ?
C37 C38 C33 119.5(9) . . ?
C37 C38 H38 120.3 . . ?
C33 C38 H38 120.3 . . ?
C40 C39 P3 170.9(7) . . ?
C39 C40 P4 167.5(7) . . ?
C42 C41 C46 119.9(8) . . ?
C42 C41 P4 122.5(7) . . ?
C46 C41 P4 117.1(6) . . ?
C41 C42 C43 119.6(9) . . ?
C41 C42 H42 120.2 . . ?
C43 C42 H42 120.2 . . ?
C44 C43 C42 120.5(9) . . ?
C44 C43 H43 119.7 . . ?
C42 C43 H43 119.7 . . ?
C45 C44 C43 120.2(9) . . ?
C45 C44 H44 119.9 . . ?
C43 C44 H44 119.9 . . ?
C44 C45 C46 120.8(9) . . ?
C44 C45 H45 119.6 . . ?
C46 C45 H45 119.6 . . ?
C45 C46 C41 118.9(8) . . ?
C45 C46 H46 120.5 . . ?
C41 C46 H46 120.5 . . ?
C48 C47 C52 120.2(8) . . ?
C48 C47 P4 120.7(7) . . ?
C52 C47 P4 119.0(7) . . ?
C49 C48 C47 119.8(9) . . ?
C49 C48 H48 120.1 . . ?
C47 C48 H48 120.1 . . ?
C50 C49 C48 120.1(10) . . ?
C50 C49 H49 120.0 . . ?
C48 C49 H49 120.0 . . ?
C49 C50 C51 121.5(10) . . ?
C49 C50 H50 119.3 . . ?
C51 C50 H50 119.3 . . ?
C50 C51 C52 120.6(10) . . ?
C50 C51 H51 119.7 . . ?
C52 C51 H51 119.7 . . ?
C47 C52 C51 117.9(9) . . ?
C47 C52 H52 121.1 . . ?
C51 C52 H52 121.1 . . ?
C54 C53 Au7 170.8(7) . . ?
C54 C53 Au2 76.2(5) . . ?
Au7 C53 Au2 112.9(4) . . ?
C53 C54 C55 162.6(8) . . ?
C53 C54 Au2 72.2(6) . . ?
C55 C54 Au2 125.2(6) . . ?
C58 C55 C57 110.5(12) . . ?
C58 C55 C54 110.1(9) . . ?
C57 C55 C54 111.1(9) . . ?
C58 C55 C56 114.9(12) . . ?
C57 C55 C56 103.4(12) . . ?
C54 C55 C56 106.6(8) . . ?
C55 C56 H56A 109.5 . . ?
C55 C56 H56B 109.5 . . ?
H56A C56 H56B 109.5 . . ?
C55 C56 H56C 109.5 . . ?
H56A C56 H56C 109.5 . . ?
H56B C56 H56C 109.5 . . ?
C55 C57 H57A 109.5 . . ?
C55 C57 H57B 109.5 . . ?
H57A C57 H57B 109.5 . . ?
C55 C57 H57C 109.5 . . ?
H57A C57 H57C 109.5 . . ?
H57B C57 H57C 109.5 . . ?
C55 C58 H58A 109.5 . . ?
C55 C58 H58B 109.5 . . ?
H58A C58 H58B 109.5 . . ?
C55 C58 H58C 109.5 . . ?
H58A C58 H58C 109.5 . . ?
H58B C58 H58C 109.5 . . ?
C60 C59 Au4 171.2(7) . . ?
C60 C59 Au7 75.7(6) . . ?
Au4 C59 Au7 112.8(4) . . ?
C59 C60 C61 163.0(9) . . ?
C59 C60 Au7 71.7(5) . . ?
C61 C60 Au7 125.2(6) . . ?
C60 C61 C64 110.3(7) . . ?
C60 C61 C63 109.5(8) . . ?
C64 C61 C63 110.2(8) . . ?
C60 C61 C62 106.2(7) . . ?
C64 C61 C62 109.0(8) . . ?
C63 C61 C62 111.5(8) . . ?
C61 C62 H62A 109.5 . . ?
C61 C62 H62B 109.5 . . ?
H62A C62 H62B 109.5 . . ?
C61 C62 H62C 109.5 . . ?
H62A C62 H62C 109.5 . . ?
H62B C62 H62C 109.5 . . ?
C61 C63 H63A 109.5 . . ?
C61 C63 H63B 109.5 . . ?
H63A C63 H63B 109.5 . . ?
C61 C63 H63C 109.5 . . ?
H63A C63 H63C 109.5 . . ?
H63B C63 H63C 109.5 . . ?
C61 C64 H64A 109.5 . . ?
C61 C64 H64B 109.5 . . ?
H64A C64 H64B 109.5 . . ?
C61 C64 H64C 109.5 . . ?
H64A C64 H64C 109.5 . . ?
H64B C64 H64C 109.5 . . ?
C66 C65 Au4 168.4(8) . . ?
C66 C65 Au1 79.8(6) . . ?
Au4 C65 Au1 109.0(4) . . ?
C65 C66 C67 164.6(10) . . ?
C65 C66 Au1 69.0(6) . . ?
C67 C66 Au1 126.2(7) . . ?
C66 C67 C68 108.5(11) . . ?
C66 C67 C70 114.2(10) . . ?
C68 C67 C70 111.4(12) . . ?
C66 C67 C69 107.4(11) . . ?
C68 C67 C69 107.6(13) . . ?
C70 C67 C69 107.4(12) . . ?
C67 C68 H68A 109.5 . . ?
C67 C68 H68B 109.5 . . ?
H68A C68 H68B 109.5 . . ?
C67 C68 H68C 109.5 . . ?
H68A C68 H68C 109.5 . . ?
H68B C68 H68C 109.5 . . ?
C67 C69 H69A 109.5 . . ?
C67 C69 H69B 109.5 . . ?
H69A C69 H69B 109.5 . . ?
C67 C69 H69C 109.5 . . ?
H69A C69 H69C 109.5 . . ?
H69B C69 H69C 109.5 . . ?
C67 C70 H70A 109.5 . . ?
C67 C70 H70B 109.5 . . ?
H70A C70 H70B 109.5 . . ?
C67 C70 H70C 109.5 . . ?
H70A C70 H70C 109.5 . . ?
H70B C70 H70C 109.5 . . ?
C72 C71 Au3 168.6(7) . . ?
C72 C71 Au8 78.8(5) . . ?
Au3 C71 Au8 107.9(3) . . ?
C71 C72 C73 163.9(8) . . ?
C71 C72 Au8 69.9(5) . . ?
C73 C72 Au8 125.9(6) . . ?
C72 C73 C76 109.4(8) . . ?
C72 C73 C74 106.8(7) . . ?
C76 C73 C74 110.1(9) . . ?
C72 C73 C75 109.5(8) . . ?
C76 C73 C75 109.9(8) . . ?
C74 C73 C75 111.0(9) . . ?
C73 C74 H74A 109.5 . . ?
C73 C74 H74B 109.5 . . ?
H74A C74 H74B 109.5 . . ?
C73 C74 H74C 109.5 . . ?
H74A C74 H74C 109.5 . . ?
H74B C74 H74C 109.5 . . ?
C73 C75 H75A 109.5 . . ?
C73 C75 H75B 109.5 . . ?
H75A C75 H75B 109.5 . . ?
C73 C75 H75C 109.5 . . ?
H75A C75 H75C 109.5 . . ?
H75B C75 H75C 109.5 . . ?
C73 C76 H76A 109.5 . . ?
C73 C76 H76B 109.5 . . ?
H76A C76 H76B 109.5 . . ?
C73 C76 H76C 109.5 . . ?
H76A C76 H76C 109.5 . . ?
H76B C76 H76C 109.5 . . ?
C78 C77 Au6 171.9(7) . . ?
C78 C77 Au5 76.9(5) . . ?
Au6 C77 Au5 111.1(4) . . ?
C77 C78 C79 166.0(8) . . ?
C77 C78 Au5 71.4(5) . . ?
C79 C78 Au5 122.6(6) . . ?
C78 C79 C81 109.8(7) . . ?
C78 C79 C82 107.6(7) . . ?
C81 C79 C82 110.3(8) . . ?
C78 C79 C80 109.0(7) . . ?
C81 C79 C80 111.0(7) . . ?
C82 C79 C80 109.1(7) . . ?
C79 C80 H80A 109.5 . . ?
C79 C80 H80B 109.5 . . ?
H80A C80 H80B 109.5 . . ?
C79 C80 H80C 109.5 . . ?
H80A C80 H80C 109.5 . . ?
H80B C80 H80C 109.5 . . ?
C79 C81 H81A 109.5 . . ?
C79 C81 H81B 109.5 . . ?
H81A C81 H81B 109.5 . . ?
C79 C81 H81C 109.5 . . ?
H81A C81 H81C 109.5 . . ?
H81B C81 H81C 109.5 . . ?
C79 C82 H82A 109.5 . . ?
C79 C82 H82B 109.5 . . ?
H82A C82 H82B 109.5 . . ?
C79 C82 H82C 109.5 . . ?
H82A C82 H82C 109.5 . . ?
H82B C82 H82C 109.5 . . ?
C84 C83 Au3 171.5(7) . . ?
C84 C83 Au6 75.9(5) . . ?
Au3 C83 Au6 112.4(3) . . ?
C83 C84 C85 163.5(9) . . ?
C83 C84 Au6 71.8(5) . . ?
C85 C84 Au6 124.5(6) . . ?
C84 C85 C86 108.8(7) . . ?
C84 C85 C88 110.3(7) . . ?
C86 C85 C88 111.6(8) . . ?
C84 C85 C87 107.2(7) . . ?
C86 C85 C87 109.1(8) . . ?
C88 C85 C87 109.7(8) . . ?
C85 C86 H86A 109.5 . . ?
C85 C86 H86B 109.5 . . ?
H86A C86 H86B 109.5 . . ?
C85 C86 H86C 109.5 . . ?
H86A C86 H86C 109.5 . . ?
H86B C86 H86C 109.5 . . ?
C85 C87 H87A 109.5 . . ?
C85 C87 H87B 109.5 . . ?
H87A C87 H87B 109.5 . . ?
C85 C87 H87C 109.5 . . ?
H87A C87 H87C 109.5 . . ?
H87B C87 H87C 109.5 . . ?
C85 C88 H88A 109.5 . . ?
C85 C88 H88B 109.5 . . ?
H88A C88 H88B 109.5 . . ?
C85 C88 H88C 109.5 . . ?
H88A C88 H88C 109.5 . . ?
H88B C88 H88C 109.5 . . ?
O3 Cl1 O1 108.3(12) . . ?
O3 Cl1 O4 107.5(14) . . ?
O1 Cl1 O4 109.3(10) . . ?
O3 Cl1 O2 115.7(16) . . ?
O1 Cl1 O2 106.5(9) . . ?
O4 Cl1 O2 109.4(11) . . ?
O8 Cl2 O5 109.1(7) . . ?
O8 Cl2 O7 111.5(7) . . ?
O5 Cl2 O7 111.3(5) . . ?
O8 Cl2 O6 109.3(7) . . ?
O5 Cl2 O6 110.3(6) . . ?
O7 Cl2 O6 105.3(5) . . ?
O12 Cl3 O10 114.0(15) . . ?
O12 Cl3 O9 114.2(12) . . ?
O10 Cl3 O9 113.6(10) . . ?
O12 Cl3 O11 102(2) . . ?
O10 Cl3 O11 101.8(14) . . ?
O9 Cl3 O11 109.4(18) . . ?
Cl3 O11 O11 98.6(18) . 2_665 ?

loop_
_geom_bond_atom_site_label_1
_geom_bond_atom_site_label_2
_geom_bond_distance
_geom_bond_site_symmetry_2
_geom_bond_publ_flag
Au1 C65 2.188(8) . ?
Au1 P1 2.264(2) . yes
Au1 C66 2.306(9) . ?
Au1 Au3 3.0711(5) . yes
Au2 C53 2.219(8) . ?
Au2 C54 2.263(8) . ?
Au2 P2 2.278(2) . yes
Au2 Au3 2.9349(4) . yes
Au3 C83 1.992(8) . ?
Au3 C71 2.000(8) . ?
Au3 Au4 2.9427(4) . yes
Au3 Au7 3.1160(4) . yes
Au4 C59 1.981(9) . ?
Au4 C65 2.008(9) . ?
Au4 Au5 2.9455(5) . yes
Au4 Au8 2.9802(5) . yes
Au4 Au6 3.1784(4) . yes
Au5 C77 2.220(8) . ?
Au5 P4 2.276(2) . yes
Au5 C78 2.282(8) . ?
Au6 C77 1.973(8) . ?
Au6 C83 2.186(8) . ?
Au6 C84 2.232(8) . ?
Au7 C53 1.983(8) . ?
Au7 C59 2.195(8) . ?
Au7 C60 2.240(8) . ?
Au8 C71 2.197(7) . ?
Au8 P3 2.263(2) . yes
Au8 C72 2.295(8) . ?
P1 C13 1.761(9) . ?
P1 C7 1.794(9) . ?
P1 C1 1.813(9) . ?
P2 C14 1.777(9) . ?
P2 C21 1.797(9) . ?
P2 C15 1.809(8) . ?
P3 C39 1.806(10) . ?
P3 C27 1.809(8) . ?
P3 C33 1.814(8) . ?
P4 C40 1.807(10) . ?
P4 C47 1.808(9) . ?
P4 C41 1.818(8) . ?
C1 C6 1.386(13) . ?
C1 C2 1.394(13) . ?
C2 C3 1.383(15) . ?
C2 H2 0.9500 . ?
C3 C4 1.358(16) . ?
C3 H3 0.9500 . ?
C4 C5 1.360(15) . ?
C4 H4 0.9500 . ?
C5 C6 1.398(14) . ?
C5 H5 0.9500 . ?
C6 H6 0.9500 . ?
C7 C8 1.398(12) . ?
C7 C12 1.399(13) . ?
C8 C9 1.391(13) . ?
C8 H8 0.9500 . ?
C9 C10 1.366(15) . ?
C9 H9 0.9500 . ?
C10 C11 1.382(15) . ?
C10 H10 0.9500 . ?
C11 C12 1.415(14) . ?
C11 H11 0.9500 . ?
C12 H12 0.9500 . ?
C13 C14 1.177(12) . ?
C15 C16 1.384(13) . ?
C15 C20 1.398(12) . ?
C16 C17 1.368(13) . ?
C16 H16 0.9500 . ?
C17 C18 1.375(16) . ?
C17 H17 0.9500 . ?
C18 C19 1.360(17) . ?
C18 H18 0.9500 . ?
C19 C20 1.385(14) . ?
C19 H19 0.9500 . ?
C20 H20 0.9500 . ?
C21 C22 1.371(12) . ?
C21 C26 1.389(13) . ?
C22 C23 1.403(14) . ?
C22 H22 0.9500 . ?
C23 C24 1.361(15) . ?
C23 H23 0.9500 . ?
C24 C25 1.382(16) . ?
C24 H24 0.9500 . ?
C25 C26 1.360(15) . ?
C25 H25 0.9500 . ?
C26 H26 0.9500 . ?
C27 C28 1.361(12) . ?
C27 C32 1.386(13) . ?
C28 C29 1.386(14) . ?
C28 H28 0.9500 . ?
C29 C30 1.370(15) . ?
C29 H29 0.9500 . ?
C30 C31 1.332(15) . ?
C30 H30 0.9500 . ?
C31 C32 1.391(14) . ?
C31 H31 0.9500 . ?
C32 H32 0.9500 . ?
C33 C34 1.385(13) . ?
C33 C38 1.398(12) . ?
C34 C35 1.379(13) . ?
C34 H34 0.9500 . ?
C35 C36 1.383(15) . ?
C35 H35 0.9500 . ?
C36 C37 1.361(15) . ?
C36 H36 0.9500 . ?
C37 C38 1.388(13) . ?
C37 H37 0.9500 . ?
C38 H38 0.9500 . ?
C39 C40 1.116(12) . ?
C41 C42 1.376(12) . ?
C41 C46 1.394(12) . ?
C42 C43 1.387(13) . ?
C42 H42 0.9500 . ?
C43 C44 1.367(15) . ?
C43 H43 0.9500 . ?
C44 C45 1.357(13) . ?
C44 H44 0.9500 . ?
C45 C46 1.393(12) . ?
C45 H45 0.9500 . ?
C46 H46 0.9500 . ?
C47 C48 1.395(12) . ?
C47 C52 1.396(12) . ?
C48 C49 1.391(14) . ?
C48 H48 0.9500 . ?
C49 C50 1.346(16) . ?
C49 H49 0.9500 . ?
C50 C51 1.367(17) . ?
C50 H50 0.9500 . ?
C51 C52 1.409(14) . ?
C51 H51 0.9500 . ?
C52 H52 0.9500 . ?
C53 C54 1.221(12) . ?
C54 C55 1.508(13) . ?
C55 C58 1.462(16) . ?
C55 C57 1.479(18) . ?
C55 C56 1.511(16) . ?
C56 H56A 0.9800 . ?
C56 H56B 0.9800 . ?
C56 H56C 0.9800 . ?
C57 H57A 0.9800 . ?
C57 H57B 0.9800 . ?
C57 H57C 0.9800 . ?
C58 H58A 0.9800 . ?
C58 H58B 0.9800 . ?
C58 H58C 0.9800 . ?
C59 C60 1.245(12) . ?
C60 C61 1.490(12) . ?
C61 C64 1.527(13) . ?
C61 C63 1.543(13) . ?
C61 C62 1.551(12) . ?
C62 H62A 0.9800 . ?
C62 H62B 0.9800 . ?
C62 H62C 0.9800 . ?
C63 H63A 0.9800 . ?
C63 H63B 0.9800 . ?
C63 H63C 0.9800 . ?
C64 H64A 0.9800 . ?
C64 H64B 0.9800 . ?
C64 H64C 0.9800 . ?
C65 C66 1.211(13) . ?
C66 C67 1.472(14) . ?
C67 C68 1.495(19) . ?
C67 C70 1.502(16) . ?
C67 C69 1.54(2) . ?
C68 H68A 0.9800 . ?
C68 H68B 0.9800 . ?
C68 H68C 0.9800 . ?
C69 H69A 0.9800 . ?
C69 H69B 0.9800 . ?
C69 H69C 0.9800 . ?
C70 H70A 0.9800 . ?
C70 H70B 0.9800 . ?
C70 H70C 0.9800 . ?
C71 C72 1.216(11) . ?
C72 C73 1.486(12) . ?
C73 C76 1.522(13) . ?
C73 C74 1.525(13) . ?
C73 C75 1.544(14) . ?
C74 H74A 0.9800 . ?
C74 H74B 0.9800 . ?
C74 H74C 0.9800 . ?
C75 H75A 0.9800 . ?
C75 H75B 0.9800 . ?
C75 H75C 0.9800 . ?
C76 H76A 0.9800 . ?
C76 H76B 0.9800 . ?
C76 H76C 0.9800 . ?
C77 C78 1.233(12) . ?
C78 C79 1.498(12) . ?
C79 C81 1.526(13) . ?
C79 C82 1.540(12) . ?
C79 C80 1.544(12) . ?
C80 H80A 0.9800 . ?
C80 H80B 0.9800 . ?
C80 H80C 0.9800 . ?
C81 H81A 0.9800 . ?
C81 H81B 0.9800 . ?
C81 H81C 0.9800 . ?
C82 H82A 0.9800 . ?
C82 H82B 0.9800 . ?
C82 H82C 0.9800 . ?
C83 C84 1.227(11) . ?
C84 C85 1.490(11) . ?
C85 C86 1.512(14) . ?
C85 C88 1.519(12) . ?
C85 C87 1.539(13) . ?
C86 H86A 0.9800 . ?
C86 H86B 0.9800 . ?
C86 H86C 0.9800 . ?
C87 H87A 0.9800 . ?
C87 H87B 0.9800 . ?
C87 H87C 0.9800 . ?
C88 H88A 0.9800 . ?
C88 H88B 0.9800 . ?
C88 H88C 0.9800 . ?
Cl1 O3 1.18(3) . ?
Cl1 O1 1.351(11) . ?
Cl1 O4 1.388(17) . ?
Cl1 O2 1.404(18) . ?
Cl2 O8 1.355(10) . ?
Cl2 O5 1.408(8) . ?
Cl2 O7 1.425(8) . ?
Cl2 O6 1.458(9) . ?
Cl3 O12 1.22(2) . ?
Cl3 O10 1.354(17) . ?
Cl3 O9 1.359(18) . ?
Cl3 O11 1.45(4) . ?
O11 O11 1.75(9) 2_665 ?
